data_3500139
loop_
_publ_author_name
'Maris, Thierry'

_publ_section_references
;
APEX4 (2022); Bruker Molecular Analysis Research Tool.
Bruker AXS Inc., Madison, WI 53719-1173. 


Dolomanov, O.V., Bourhis, L.J., Gildea, R.J, Howard, J.A.K. & Puschmann, H.
 (2009), J. Appl. Cryst. 42, 339-341.

Sheldrick, G.M. (2015). Acta Cryst. A71, 3-8.

Sheldrick, G.M. (2015). Acta Cryst. C71, 3-8.

;
_publ_section_title
;
 Citalopram Hydrobromide
;
_journal_name_full 'Personal communication to COD'
_journal_year 2024
_chemical_formula_moiety 'C20 H22 F N2 O, Br'
_chemical_formula_sum 'C20 H22 Br F N2 O'
_chemical_formula_weight 405.30
_chemical_name_common 'Citalopram Hydrobromide'
_chemical_name_systematic
;
3-(5-cyano-1-(4-fluorophenyl)-1,3-dihydro-2-benzofuran-1-yl)-N,N-dimethylpropan-1-aminium bromide
;
_space_group_crystal_system monoclinic
_space_group_IT_number 14
_space_group_name_Hall '-P 2ybc'
_space_group_name_H-M_alt 'P 1 21/c 1'
_atom_sites_solution_hydrogens mixed
_atom_sites_solution_primary dual
_audit_creation_date 2024-11-22
_audit_creation_method
;
Olex2 1.5
(compiled 2024.02.16 svn.r378c4104 for OlexSys, GUI svn.r6928)
;
_cell_angle_alpha 90
_cell_angle_beta 91.063(2)
_cell_angle_gamma 90
_cell_formula_units_Z 8
_cell_length_a 10.7719(2)
_cell_length_b 32.7564(7)
_cell_length_c 10.7808(2)
_cell_measurement_reflns_used 9550
_cell_measurement_temperature 150
_cell_measurement_theta_max 54.860
_cell_measurement_theta_min 3.757
_cell_volume 3803.34(13)
_computing_cell_refinement
;
SAINT (2013) V8.41; Integration Software for Single Crystal Data.
Bruker AXS Inc., Madison, WI 53719-1173.
;
_computing_data_collection
;
APEX 4 (2022) Bruker AXS Inc., Madison, WI 53719-1173.
;
_computing_data_reduction
;
SAINT (2013) V8.41; Integration Software for Single Crystal Data.
Bruker AXS Inc., Madison, WI 53719-1173.
;
_computing_molecular_graphics 'Olex2 1.5 (Dolomanov et al., 2009)'
_computing_publication_material 'Olex2 1.5 (Dolomanov et al., 2009)'
_computing_structure_refinement 'XL  (Sheldrick, 2008)'
_computing_structure_solution 'SHELXT 2018/2 (Sheldrick, 2018)'
_diffrn_ambient_temperature 150
_diffrn_detector 'CMOS Area detector'
_diffrn_detector_area_resol_mean 10.42
_diffrn_detector_type 'Bruker CMOS Photon III '
_diffrn_measured_fraction_theta_full 0.999
_diffrn_measured_fraction_theta_max 0.999
_diffrn_measurement_device 'k-geometry diffractometer'
_diffrn_measurement_device_type 'Bruker Venture Metaljet'
_diffrn_measurement_method '\w and \f scans'
_diffrn_radiation_collimation 'Focusing mirrors'
_diffrn_radiation_monochromator 'Helios MX Mirror Optics'
_diffrn_radiation_probe x-ray
_diffrn_radiation_type 'Ga K\a'
_diffrn_radiation_wavelength 1.34139
_diffrn_reflns_av_R_equivalents 0.0535
_diffrn_reflns_av_unetI/netI 0.0266
_diffrn_reflns_Laue_measured_fraction_full 0.999
_diffrn_reflns_Laue_measured_fraction_max 0.999
_diffrn_reflns_limit_h_max 13
_diffrn_reflns_limit_h_min -13
_diffrn_reflns_limit_k_max 39
_diffrn_reflns_limit_k_min -39
_diffrn_reflns_limit_l_max 13
_diffrn_reflns_limit_l_min -13
_diffrn_reflns_number 69455
_diffrn_reflns_point_group_measured_fraction_full 0.999
_diffrn_reflns_point_group_measured_fraction_max 0.999
_diffrn_reflns_theta_full 53.594
_diffrn_reflns_theta_max 54.905
_diffrn_reflns_theta_min 3.570
_diffrn_source 'Metal Jet'
_diffrn_source_current 3.57
_diffrn_source_power 0.2488647
_diffrn_source_target Ga
_diffrn_source_type 'Gallium Liquid Metal Jet Source'
_diffrn_source_voltage 69.71
_exptl_absorpt_coefficient_mu 2.046
_exptl_absorpt_correction_T_max 0.2006
_exptl_absorpt_correction_T_min 0.0958
_exptl_absorpt_correction_type multi-scan
_exptl_absorpt_process_details
;
SADABS-2016/2 (Bruker,2016/2) was used for absorption correction.
wR2(int) was 0.1668 before and 0.0962 after correction.
The Ratio of minimum to maximum transmission is 0.4776.
The \l/2 correction factor is Not present.
;
_exptl_crystal_colour 'clear light colourless'
_exptl_crystal_colour_lustre clear
_exptl_crystal_colour_modifier light
_exptl_crystal_colour_primary colourless
_exptl_crystal_density_diffrn 1.416
_exptl_crystal_description block
_exptl_crystal_F_000 1664
_exptl_crystal_size_max 0.09
_exptl_crystal_size_mid 0.08
_exptl_crystal_size_min 0.06
_exptl_special_details
;
X-ray crystallographic data for I were collected from a single crystal
sample, which was mounted on a loop fiber. Data were collected using
a Bruker Venture diffractometer equipped with a Photon III CMOS Detector,
a Helios MX optics and a Kappa goniometer. The crystal-to-detector distance 
was 4.0 cm, and the data collection was carried out in 1024 x 1024 pixel mode.
;
_geom_special_details
;
 All esds (except the esd in the dihedral angle between two l.s. planes)
 are estimated using the full covariance matrix.  The cell esds are taken
 into account individually in the estimation of esds in distances, angles
 and torsion angles; correlations between esds in cell parameters are only
 used when they are defined by crystal symmetry.  An approximate (isotropic)
 treatment of cell esds is used for estimating esds involving l.s. planes.
;
_refine_diff_density_max 0.563
_refine_diff_density_min -0.703
_refine_diff_density_rms 0.062
_refine_ls_extinction_coef .
_refine_ls_extinction_method none
_refine_ls_goodness_of_fit_ref 1.006
_refine_ls_hydrogen_treatment mixed
_refine_ls_matrix_type full
_refine_ls_number_parameters 463
_refine_ls_number_reflns 7216
_refine_ls_number_restraints 0
_refine_ls_restrained_S_all 1.006
_refine_ls_R_factor_all 0.0420
_refine_ls_R_factor_gt 0.0383
_refine_ls_shift/su_max 0.003
_refine_ls_shift/su_mean 0.000
_refine_ls_structure_factor_coef Fsqd
_refine_ls_weighting_details 'w=1/[\s^2^(Fo^2^)+(0.0525P)^2^+4.5752P] where P=(Fo^2^+2Fc^2^)/3'
_refine_ls_weighting_scheme calc
_refine_ls_wR_factor_gt 0.1036
_refine_ls_wR_factor_ref 0.1065
_refine_special_details
;
_shelx_SHELXL_version_number       '2019/3'

1. Fixed Uiso
 At 1.2 times of:
  All C(H) groups, All C(H,H) groups
 At 1.5 times of:
  All C(H,H,H) groups
2.a Secondary CH2 refined with riding coordinates:
 C8A(H8AA,H8AB), C10A(H10A,H10B), C11A(H11A,H11B), C12A(H12A,H12B), C8B(H8BA,
 H8BB), C10B(H10C,H10D), C11B(H11C,H11D), C12B(H12C,H12D)
2.b Aromatic/amide H refined with riding coordinates:
 C3A(H3A), C4A(H4A), C6A(H6A), C16A(H16A), C17A(H17A), C19A(H19A), C20A(H20A),
 C3B(H3B), C4B(H4B), C6B(H6B), C16B(H16B), C17B(H17B), C19B(H19B), C20B(H20B)
2.c Idealised Me refined as rotating group:
 C13A(H13A,H13B,H13C), C14A(H14A,H14B,H14C), C13B(H13D,H13E,H13F), C14B(H14D,
 H14E,H14F)
;
_reflns_Friedel_coverage 0.000
_reflns_Friedel_fraction_full .
_reflns_Friedel_fraction_max .
_reflns_number_gt 6575
_reflns_number_total 7216
_reflns_special_details
;
 Reflections were merged by SHELXL according to the crystal
 class for the calculation of statistics and refinement.
 
 _reflns_Friedel_fraction is defined as the number of unique
 Friedel pairs measured divided by the number that would be
 possible theoretically, ignoring centric projections and
 systematic absences.
;
_reflns_threshold_expression 'I > 2\s(I)'
_cod_data_source_file pharm102.cif
_cod_data_source_block pharm102
_cod_database_code 3500139

loop_
_space_group_symop_id
_space_group_symop_operation_xyz
1 'x, y, z'
2 '-x, y+1/2, -z+1/2'
3 '-x, -y, -z'
4 'x, -y-1/2, z-1/2'

loop_
_atom_site_label
_atom_site_type_symbol
_atom_site_fract_x
_atom_site_fract_y
_atom_site_fract_z
_atom_site_U_iso_or_equiv
_atom_site_adp_type
_atom_site_occupancy
_atom_site_site_symmetry_order
_atom_site_calc_flag
_atom_site_refinement_flags_posn
_atom_site_refinement_flags_adp
_atom_site_refinement_flags_occupancy
_atom_site_disorder_assembly
_atom_site_disorder_group
F1A F -0.21111(15) 0.57354(5) 0.72466(17) 0.0515(4) Uani 1 1 d . . . . .
O1A O 0.25986(18) 0.62932(6) 1.02296(18) 0.0425(4) Uani 1 1 d . . . . .
N1A N 0.7432(2) 0.48771(8) 0.9006(3) 0.0573(7) Uani 1 1 d . . . . .
N2A N 0.2189(2) 0.77734(7) 0.8152(2) 0.0373(5) Uani 1 1 d . . . . .
H2A H 0.161(3) 0.7752(9) 0.861(3) 0.043(9) Uiso 1 1 d . . . . .
C1A C 0.2644(2) 0.62499(8) 0.8892(2) 0.0369(6) Uani 1 1 d . . . . .
C2A C 0.3626(2) 0.59196(8) 0.8737(3) 0.0368(6) Uani 1 1 d . . . . .
C3A C 0.3911(3) 0.56949(8) 0.7694(3) 0.0408(6) Uani 1 1 d . . . . .
H3A H 0.343824 0.572514 0.694656 0.049 Uiso 1 1 calc R U . . .
C4A C 0.4903(3) 0.54237(9) 0.7761(3) 0.0440(6) Uani 1 1 d . . . . .
H4A H 0.511572 0.526577 0.705709 0.053 Uiso 1 1 calc R U . . .
C5A C 0.5584(2) 0.53849(8) 0.8868(3) 0.0415(6) Uani 1 1 d . . . . .
C6A C 0.5291(3) 0.56115(8) 0.9918(3) 0.0425(6) Uani 1 1 d . . . . .
H6A H 0.576445 0.558492 1.066622 0.051 Uiso 1 1 calc R U . . .
C7A C 0.4291(3) 0.58763(8) 0.9841(3) 0.0397(6) Uani 1 1 d . . . . .
C8A C 0.3740(3) 0.61475(9) 1.0797(3) 0.0472(7) Uani 1 1 d . . . . .
H8AA H 0.357237 0.599335 1.156570 0.057 Uiso 1 1 calc R U . . .
H8AB H 0.430401 0.637756 1.099984 0.057 Uiso 1 1 calc R U . . .
C9A C 0.6611(3) 0.51010(9) 0.8936(3) 0.0470(7) Uani 1 1 d . . . . .
C10A C 0.3112(3) 0.66482(8) 0.8323(3) 0.0398(6) Uani 1 1 d . . . . .
H10A H 0.309476 0.661893 0.740863 0.048 Uiso 1 1 calc R U . . .
H10B H 0.398796 0.668840 0.858813 0.048 Uiso 1 1 calc R U . . .
C11A C 0.2377(3) 0.70315(8) 0.8661(3) 0.0431(6) Uani 1 1 d . . . . .
H11A H 0.147974 0.696654 0.868106 0.052 Uiso 1 1 calc R U . . .
H11B H 0.264015 0.712821 0.949533 0.052 Uiso 1 1 calc R U . . .
C12A C 0.2598(3) 0.73557(8) 0.7732(3) 0.0474(7) Uani 1 1 d . . . . .
H12A H 0.214626 0.728527 0.695312 0.057 Uiso 1 1 calc R U . . .
H12B H 0.349465 0.736447 0.755072 0.057 Uiso 1 1 calc R U . . .
C13A C 0.3163(3) 0.79930(10) 0.8871(3) 0.0563(8) Uani 1 1 d . . . . .
H13A H 0.347862 0.781698 0.954145 0.084 Uiso 1 1 calc R U . . .
H13B H 0.281138 0.824196 0.922602 0.084 Uiso 1 1 calc R U . . .
H13C H 0.384475 0.806532 0.832335 0.084 Uiso 1 1 calc R U . . .
C14A C 0.1768(3) 0.80177(10) 0.7071(3) 0.0547(8) Uani 1 1 d . . . . .
H14A H 0.246638 0.806220 0.651732 0.082 Uiso 1 1 calc R U . . .
H14B H 0.145401 0.828167 0.735646 0.082 Uiso 1 1 calc R U . . .
H14C H 0.110491 0.787133 0.662373 0.082 Uiso 1 1 calc R U . . .
C15A C 0.1358(2) 0.61191(8) 0.8432(2) 0.0362(5) Uani 1 1 d . . . . .
C16A C 0.0727(3) 0.58141(8) 0.9076(3) 0.0393(6) Uani 1 1 d . . . . .
H16A H 0.110481 0.569462 0.979235 0.047 Uiso 1 1 calc R U . . .
C17A C -0.0439(3) 0.56842(8) 0.8685(3) 0.0414(6) Uani 1 1 d . . . . .
H17A H -0.087036 0.547943 0.912849 0.050 Uiso 1 1 calc R U . . .
C18A C -0.0960(3) 0.58594(8) 0.7634(3) 0.0400(6) Uani 1 1 d . . . . .
C19A C -0.0371(3) 0.61569(9) 0.6968(3) 0.0415(6) Uani 1 1 d . . . . .
H19A H -0.075241 0.627212 0.624797 0.050 Uiso 1 1 calc R U . . .
C20A C 0.0797(3) 0.62850(8) 0.7375(3) 0.0400(6) Uani 1 1 d . . . . .
H20A H 0.121906 0.648973 0.692281 0.048 Uiso 1 1 calc R U . . .
F1B F 0.45447(19) 0.86044(7) 1.05987(18) 0.0680(6) Uani 1 1 d . . . . .
O1B O 0.80092(18) 0.93628(5) 0.65540(17) 0.0402(4) Uani 1 1 d . . . . .
N1B N 1.3347(3) 0.99252(9) 1.0149(3) 0.0632(8) Uani 1 1 d . . . . .
N2B N 0.7238(2) 0.80363(7) 0.3787(2) 0.0362(5) Uani 1 1 d . . . . .
H2B H 0.669(3) 0.7935(10) 0.425(3) 0.049(9) Uiso 1 1 d . . . . .
C1B C 0.8374(3) 0.90108(8) 0.7291(2) 0.0378(6) Uani 1 1 d . . . . .
C2B C 0.9488(3) 0.91639(8) 0.8029(2) 0.0376(6) Uani 1 1 d . . . . .
C3B C 1.0290(3) 0.89461(8) 0.8809(2) 0.0401(6) Uani 1 1 d . . . . .
H3B H 1.015769 0.866391 0.896100 0.048 Uiso 1 1 calc R U . . .
C4B C 1.1285(3) 0.91493(9) 0.9358(3) 0.0435(6) Uani 1 1 d . . . . .
H4B H 1.185904 0.900575 0.987518 0.052 Uiso 1 1 calc R U . . .
C5B C 1.1437(3) 0.95675(9) 0.9145(3) 0.0433(6) Uani 1 1 d . . . . .
C6B C 1.0610(3) 0.97866(9) 0.8382(3) 0.0456(7) Uani 1 1 d . . . . .
H6B H 1.071664 1.007104 0.824926 0.055 Uiso 1 1 calc R U . . .
C7B C 0.9633(3) 0.95780(8) 0.7826(3) 0.0411(6) Uani 1 1 d . . . . .
C8B C 0.8642(3) 0.97253(9) 0.6937(3) 0.0485(7) Uani 1 1 d . . . . .
H8BA H 0.806906 0.991569 0.735204 0.058 Uiso 1 1 calc R U . . .
H8BB H 0.901200 0.986544 0.621944 0.058 Uiso 1 1 calc R U . . .
C9B C 1.2498(3) 0.97703(9) 0.9703(3) 0.0500(7) Uani 1 1 d . . . . .
C10B C 0.8752(3) 0.86697(8) 0.6398(2) 0.0387(6) Uani 1 1 d . . . . .
H10C H 0.949269 0.875981 0.594122 0.046 Uiso 1 1 calc R U . . .
H10D H 0.899166 0.842592 0.688973 0.046 Uiso 1 1 calc R U . . .
C11B C 0.7743(3) 0.85487(8) 0.5463(2) 0.0392(6) Uani 1 1 d . . . . .
H11C H 0.701306 0.844253 0.590446 0.047 Uiso 1 1 calc R U . . .
H11D H 0.747850 0.879089 0.497676 0.047 Uiso 1 1 calc R U . . .
C12B C 0.8233(2) 0.82234(8) 0.4598(2) 0.0369(6) Uani 1 1 d . . . . .
H12C H 0.887219 0.834604 0.406488 0.044 Uiso 1 1 calc R U . . .
H12D H 0.863690 0.800567 0.509803 0.044 Uiso 1 1 calc R U . . .
C13B C 0.6609(3) 0.83336(9) 0.2946(3) 0.0453(7) Uani 1 1 d . . . . .
H13D H 0.624025 0.855220 0.343862 0.068 Uiso 1 1 calc R U . . .
H13E H 0.595629 0.819426 0.246371 0.068 Uiso 1 1 calc R U . . .
H13F H 0.721699 0.845051 0.238157 0.068 Uiso 1 1 calc R U . . .
C14B C 0.7742(3) 0.76884(10) 0.3061(3) 0.0502(7) Uani 1 1 d . . . . .
H14D H 0.835325 0.779068 0.247433 0.075 Uiso 1 1 calc R U . . .
H14E H 0.706339 0.755342 0.260345 0.075 Uiso 1 1 calc R U . . .
H14F H 0.814223 0.749251 0.362729 0.075 Uiso 1 1 calc R U . . .
C15B C 0.7318(3) 0.88916(8) 0.8143(2) 0.0395(6) Uani 1 1 d . . . . .
C16B C 0.6413(3) 0.91778(9) 0.8457(3) 0.0501(7) Uani 1 1 d . . . . .
H16B H 0.643131 0.944222 0.809613 0.060 Uiso 1 1 calc R U . . .
C17B C 0.5489(3) 0.90819(11) 0.9288(3) 0.0584(8) Uani 1 1 d . . . . .
H17B H 0.488124 0.927799 0.950743 0.070 Uiso 1 1 calc R U . . .
C18B C 0.5475(3) 0.86994(10) 0.9779(3) 0.0510(7) Uani 1 1 d . . . . .
C19B C 0.6329(3) 0.84079(10) 0.9507(3) 0.0512(7) Uani 1 1 d . . . . .
H19B H 0.628362 0.814334 0.986421 0.061 Uiso 1 1 calc R U . . .
C20B C 0.7269(3) 0.85064(9) 0.8694(3) 0.0459(7) Uani 1 1 d . . . . .
H20B H 0.788585 0.830926 0.851124 0.055 Uiso 1 1 calc R U . . .
Br1A Br 0.00350(3) 0.78494(2) 1.01744(3) 0.04207(10) Uani 1 1 d . . . . .
Br1B Br 0.52697(3) 0.77148(2) 0.57650(3) 0.04406(10) Uani 1 1 d . . . . .

loop_
_atom_site_aniso_label
_atom_site_aniso_U_11
_atom_site_aniso_U_22
_atom_site_aniso_U_33
_atom_site_aniso_U_23
_atom_site_aniso_U_13
_atom_site_aniso_U_12
F1A 0.0430(9) 0.0488(9) 0.0626(11) 0.0015(8) -0.0043(8) -0.0047(7)
O1A 0.0473(11) 0.0388(10) 0.0413(10) -0.0038(8) 0.0019(8) 0.0001(8)
N1A 0.0424(14) 0.0482(14) 0.081(2) 0.0163(14) 0.0059(13) 0.0032(12)
N2A 0.0438(13) 0.0319(11) 0.0365(12) 0.0020(9) 0.0067(10) -0.0003(9)
C1A 0.0401(14) 0.0309(13) 0.0397(14) -0.0002(10) 0.0036(11) 0.0002(11)
C2A 0.0348(13) 0.0296(12) 0.0460(14) 0.0029(11) 0.0021(11) -0.0037(10)
C3A 0.0406(15) 0.0375(14) 0.0440(15) 0.0010(11) -0.0027(11) 0.0022(11)
C4A 0.0422(15) 0.0370(14) 0.0531(17) 0.0005(12) 0.0039(13) 0.0026(12)
C5A 0.0331(13) 0.0320(13) 0.0594(17) 0.0081(12) 0.0008(12) -0.0027(10)
C6A 0.0377(14) 0.0379(14) 0.0517(16) 0.0076(12) -0.0048(12) -0.0062(11)
C7A 0.0409(14) 0.0331(13) 0.0449(15) 0.0025(11) -0.0042(12) -0.0065(11)
C8A 0.0536(17) 0.0432(15) 0.0448(16) -0.0024(12) -0.0039(13) -0.0004(13)
C9A 0.0363(15) 0.0380(14) 0.0669(19) 0.0116(13) 0.0032(13) -0.0063(12)
C10A 0.0388(14) 0.0319(13) 0.0488(15) 0.0017(11) 0.0068(12) -0.0004(11)
C11A 0.0444(15) 0.0324(13) 0.0529(16) 0.0007(12) 0.0117(13) 0.0003(11)
C12A 0.0558(18) 0.0345(14) 0.0524(17) 0.0005(12) 0.0133(14) 0.0040(12)
C13A 0.0568(19) 0.0545(18) 0.0573(19) -0.0104(15) -0.0099(15) -0.0028(15)
C14A 0.073(2) 0.0511(18) 0.0397(15) 0.0012(13) -0.0048(14) 0.0114(16)
C15A 0.0384(14) 0.0292(12) 0.0413(14) -0.0022(10) 0.0057(11) 0.0044(10)
C16A 0.0463(15) 0.0309(13) 0.0407(14) 0.0029(11) 0.0014(12) 0.0013(11)
C17A 0.0454(15) 0.0316(13) 0.0475(15) 0.0032(11) 0.0053(12) -0.0039(11)
C18A 0.0374(14) 0.0354(13) 0.0472(15) -0.0059(11) 0.0022(11) 0.0023(11)
C19A 0.0428(15) 0.0413(14) 0.0405(14) 0.0032(11) 0.0017(12) 0.0058(12)
C20A 0.0438(15) 0.0368(14) 0.0397(14) 0.0054(11) 0.0074(11) 0.0014(11)
F1B 0.0683(13) 0.0797(14) 0.0566(11) -0.0139(10) 0.0218(10) -0.0178(11)
O1B 0.0514(11) 0.0309(9) 0.0379(10) 0.0037(7) -0.0059(8) -0.0023(8)
N1B 0.0594(18) 0.0562(16) 0.0733(19) -0.0035(14) -0.0172(15) -0.0052(14)
N2B 0.0370(12) 0.0398(12) 0.0317(11) -0.0002(9) -0.0003(9) -0.0036(10)
C1B 0.0489(15) 0.0299(12) 0.0345(13) 0.0016(10) -0.0042(11) -0.0005(11)
C2B 0.0478(15) 0.0333(13) 0.0317(12) 0.0003(10) -0.0006(11) -0.0015(11)
C3B 0.0533(16) 0.0330(13) 0.0339(13) 0.0002(10) -0.0031(12) -0.0011(11)
C4B 0.0519(17) 0.0420(15) 0.0363(14) 0.0005(11) -0.0034(12) -0.0008(12)
C5B 0.0507(16) 0.0417(15) 0.0373(14) -0.0035(11) -0.0024(12) -0.0066(12)
C6B 0.0577(18) 0.0366(14) 0.0421(15) 0.0034(12) -0.0057(13) -0.0082(13)
C7B 0.0512(16) 0.0361(14) 0.0359(13) 0.0012(11) -0.0027(12) -0.0028(12)
C8B 0.0592(19) 0.0357(14) 0.0501(16) 0.0048(12) -0.0128(14) -0.0046(13)
C9B 0.0568(19) 0.0437(16) 0.0492(17) -0.0024(13) -0.0057(14) -0.0080(14)
C10B 0.0462(15) 0.0340(13) 0.0359(13) -0.0007(11) -0.0012(11) -0.0003(11)
C11B 0.0429(15) 0.0376(14) 0.0368(13) -0.0026(11) -0.0018(11) -0.0010(11)
C12B 0.0384(14) 0.0385(13) 0.0335(13) -0.0019(10) -0.0041(10) -0.0018(11)
C13B 0.0419(15) 0.0530(17) 0.0406(15) 0.0057(13) -0.0076(12) 0.0005(13)
C14B 0.0564(19) 0.0514(17) 0.0426(16) -0.0158(13) -0.0057(14) 0.0044(14)
C15B 0.0492(16) 0.0353(13) 0.0338(13) -0.0040(10) -0.0007(11) -0.0029(11)
C16B 0.0598(19) 0.0380(15) 0.0525(17) -0.0005(13) -0.0027(14) 0.0019(13)
C17B 0.058(2) 0.060(2) 0.0583(19) -0.0104(16) 0.0118(16) 0.0065(16)
C18B 0.0512(17) 0.0594(19) 0.0427(16) -0.0110(14) 0.0070(13) -0.0102(15)
C19B 0.066(2) 0.0453(16) 0.0429(16) 0.0009(13) 0.0071(14) -0.0057(14)
C20B 0.0540(17) 0.0383(14) 0.0456(15) 0.0013(12) 0.0064(13) 0.0002(13)
Br1A 0.04598(18) 0.04039(17) 0.03987(17) -0.00188(11) 0.00197(12) 0.00096(12)
Br1B 0.04106(17) 0.04944(18) 0.04171(17) 0.00618(12) 0.00199(12) -0.00351(12)

loop_
_atom_type_symbol
_atom_type_description
_atom_type_scat_dispersion_real
_atom_type_scat_dispersion_imag
_atom_type_scat_source
C C 0.0137 0.0067 'International Tables Vol C Tables 4.2.6.8 and 6.1.1.4'
H H 0.0000 0.0000 'International Tables Vol C Tables 4.2.6.8 and 6.1.1.4'
Br Br -0.9338 1.0006 'International Tables Vol C Tables 4.2.6.8 and 6.1.1.4'
F F 0.0583 0.0400 'International Tables Vol C Tables 4.2.6.8 and 6.1.1.4'
N N 0.0241 0.0134 'International Tables Vol C Tables 4.2.6.8 and 6.1.1.4'
O O 0.0389 0.0241 'International Tables Vol C Tables 4.2.6.8 and 6.1.1.4'

loop_
_geom_angle_atom_site_label_1
_geom_angle_atom_site_label_2
_geom_angle_atom_site_label_3
_geom_angle
_geom_angle_site_symmetry_1
_geom_angle_site_symmetry_3
C8A O1A C1A 110.1(2) . .
C12A N2A H2A 110(2) . .
C13A N2A H2A 106(2) . .
C13A N2A C12A 112.9(3) . .
C14A N2A H2A 107(2) . .
C14A N2A C12A 110.0(2) . .
C14A N2A C13A 110.7(2) . .
O1A C1A C2A 102.4(2) . .
O1A C1A C10A 109.4(2) . .
O1A C1A C15A 107.7(2) . .
C2A C1A C10A 109.1(2) . .
C15A C1A C2A 113.1(2) . .
C15A C1A C10A 114.4(2) . .
C3A C2A C1A 129.2(2) . .
C3A C2A C7A 121.7(3) . .
C7A C2A C1A 109.1(2) . .
C2A C3A H3A 120.7 . .
C2A C3A C4A 118.7(3) . .
C4A C3A H3A 120.7 . .
C3A C4A H4A 120.2 . .
C3A C4A C5A 119.6(3) . .
C5A C4A H4A 120.2 . .
C4A C5A C9A 119.4(3) . .
C6A C5A C4A 121.5(3) . .
C6A C5A C9A 119.1(3) . .
C5A C6A H6A 120.9 . .
C7A C6A C5A 118.2(3) . .
C7A C6A H6A 120.9 . .
C2A C7A C8A 109.1(2) . .
C6A C7A C2A 120.4(3) . .
C6A C7A C8A 130.6(3) . .
O1A C8A C7A 104.5(2) . .
O1A C8A H8AA 110.9 . .
O1A C8A H8AB 110.9 . .
C7A C8A H8AA 110.9 . .
C7A C8A H8AB 110.9 . .
H8AA C8A H8AB 108.9 . .
N1A C9A C5A 179.0(4) . .
C1A C10A H10A 108.4 . .
C1A C10A H10B 108.4 . .
C1A C10A C11A 115.3(2) . .
H10A C10A H10B 107.5 . .
C11A C10A H10A 108.4 . .
C11A C10A H10B 108.4 . .
C10A C11A H11A 109.7 . .
C10A C11A H11B 109.7 . .
H11A C11A H11B 108.2 . .
C12A C11A C10A 109.6(2) . .
C12A C11A H11A 109.7 . .
C12A C11A H11B 109.7 . .
N2A C12A H12A 108.9 . .
N2A C12A H12B 108.9 . .
C11A C12A N2A 113.3(2) . .
C11A C12A H12A 108.9 . .
C11A C12A H12B 108.9 . .
H12A C12A H12B 107.7 . .
N2A C13A H13A 109.5 . .
N2A C13A H13B 109.5 . .
N2A C13A H13C 109.5 . .
H13A C13A H13B 109.5 . .
H13A C13A H13C 109.5 . .
H13B C13A H13C 109.5 . .
N2A C14A H14A 109.5 . .
N2A C14A H14B 109.5 . .
N2A C14A H14C 109.5 . .
H14A C14A H14B 109.5 . .
H14A C14A H14C 109.5 . .
H14B C14A H14C 109.5 . .
C16A C15A C1A 119.0(2) . .
C20A C15A C1A 122.4(2) . .
C20A C15A C16A 118.6(3) . .
C15A C16A H16A 119.5 . .
C17A C16A C15A 120.9(3) . .
C17A C16A H16A 119.5 . .
C16A C17A H17A 120.8 . .
C18A C17A C16A 118.3(3) . .
C18A C17A H17A 120.8 . .
F1A C18A C17A 118.8(2) . .
F1A C18A C19A 118.5(3) . .
C19A C18A C17A 122.7(3) . .
C18A C19A H19A 120.9 . .
C18A C19A C20A 118.3(3) . .
C20A C19A H19A 120.9 . .
C15A C20A H20A 119.4 . .
C19A C20A C15A 121.2(3) . .
C19A C20A H20A 119.4 . .
C8B O1B C1B 112.3(2) . .
C12B N2B H2B 108(2) . .
C13B N2B H2B 108(2) . .
C13B N2B C12B 113.6(2) . .
C13B N2B C14B 110.3(2) . .
C14B N2B H2B 106(2) . .
C14B N2B C12B 110.8(2) . .
O1B C1B C2B 103.2(2) . .
O1B C1B C10B 107.9(2) . .
O1B C1B C15B 109.6(2) . .
C2B C1B C10B 110.7(2) . .
C2B C1B C15B 111.2(2) . .
C15B C1B C10B 113.6(2) . .
C3B C2B C1B 128.7(2) . .
C7B C2B C1B 109.4(2) . .
C7B C2B C3B 121.9(3) . .
C2B C3B H3B 120.7 . .
C4B C3B C2B 118.6(3) . .
C4B C3B H3B 120.7 . .
C3B C4B H4B 120.2 . .
C3B C4B C5B 119.5(3) . .
C5B C4B H4B 120.2 . .
C4B C5B C6B 121.5(3) . .
C4B C5B C9B 118.5(3) . .
C6B C5B C9B 120.0(3) . .
C5B C6B H6B 120.9 . .
C7B C6B C5B 118.2(3) . .
C7B C6B H6B 120.9 . .
C2B C7B C8B 109.6(2) . .
C6B C7B C2B 120.2(3) . .
C6B C7B C8B 130.1(3) . .
O1B C8B C7B 104.4(2) . .
O1B C8B H8BA 110.9 . .
O1B C8B H8BB 110.9 . .
C7B C8B H8BA 110.9 . .
C7B C8B H8BB 110.9 . .
H8BA C8B H8BB 108.9 . .
N1B C9B C5B 179.0(4) . .
C1B C10B H10C 108.7 . .
C1B C10B H10D 108.7 . .
H10C C10B H10D 107.6 . .
C11B C10B C1B 114.2(2) . .
C11B C10B H10C 108.7 . .
C11B C10B H10D 108.7 . .
C10B C11B H11C 109.7 . .
C10B C11B H11D 109.7 . .
H11C C11B H11D 108.2 . .
C12B C11B C10B 109.8(2) . .
C12B C11B H11C 109.7 . .
C12B C11B H11D 109.7 . .
N2B C12B C11B 113.1(2) . .
N2B C12B H12C 109.0 . .
N2B C12B H12D 109.0 . .
C11B C12B H12C 109.0 . .
C11B C12B H12D 109.0 . .
H12C C12B H12D 107.8 . .
N2B C13B H13D 109.5 . .
N2B C13B H13E 109.5 . .
N2B C13B H13F 109.5 . .
H13D C13B H13E 109.5 . .
H13D C13B H13F 109.5 . .
H13E C13B H13F 109.5 . .
N2B C14B H14D 109.5 . .
N2B C14B H14E 109.5 . .
N2B C14B H14F 109.5 . .
H14D C14B H14E 109.5 . .
H14D C14B H14F 109.5 . .
H14E C14B H14F 109.5 . .
C16B C15B C1B 120.3(2) . .
C20B C15B C1B 121.5(3) . .
C20B C15B C16B 118.1(3) . .
C15B C16B H16B 119.5 . .
C17B C16B C15B 121.1(3) . .
C17B C16B H16B 119.5 . .
C16B C17B H17B 120.9 . .
C18B C17B C16B 118.2(3) . .
C18B C17B H17B 120.9 . .
C17B C18B F1B 117.9(3) . .
C17B C18B C19B 123.4(3) . .
C19B C18B F1B 118.7(3) . .
C18B C19B H19B 120.8 . .
C18B C19B C20B 118.4(3) . .
C20B C19B H19B 120.8 . .
C15B C20B H20B 119.6 . .
C19B C20B C15B 120.8(3) . .
C19B C20B H20B 119.6 . .

loop_
_geom_bond_atom_site_label_1
_geom_bond_atom_site_label_2
_geom_bond_distance
_geom_bond_site_symmetry_2
F1A C18A 1.364(3) .
O1A C1A 1.450(3) .
O1A C8A 1.444(4) .
N1A C9A 1.150(4) .
N2A H2A 0.81(3) .
N2A C12A 1.509(4) .
N2A C13A 1.480(4) .
N2A C14A 1.477(4) .
C1A C2A 1.524(4) .
C1A C10A 1.531(4) .
C1A C15A 1.524(4) .
C2A C3A 1.383(4) .
C2A C7A 1.385(4) .
C3A H3A 0.9500 .
C3A C4A 1.390(4) .
C4A H4A 0.9500 .
C4A C5A 1.396(4) .
C5A C6A 1.395(4) .
C5A C9A 1.446(4) .
C6A H6A 0.9500 .
C6A C7A 1.385(4) .
C7A C8A 1.492(4) .
C8A H8AA 0.9900 .
C8A H8AB 0.9900 .
C10A H10A 0.9900 .
C10A H10B 0.9900 .
C10A C11A 1.532(4) .
C11A H11A 0.9900 .
C11A H11B 0.9900 .
C11A C12A 1.482(4) .
C12A H12A 0.9900 .
C12A H12B 0.9900 .
C13A H13A 0.9800 .
C13A H13B 0.9800 .
C13A H13C 0.9800 .
C14A H14A 0.9800 .
C14A H14B 0.9800 .
C14A H14C 0.9800 .
C15A C16A 1.400(4) .
C15A C20A 1.390(4) .
C16A H16A 0.9500 .
C16A C17A 1.385(4) .
C17A H17A 0.9500 .
C17A C18A 1.379(4) .
C18A C19A 1.372(4) .
C19A H19A 0.9500 .
C19A C20A 1.389(4) .
C20A H20A 0.9500 .
F1B C18B 1.384(4) .
O1B C1B 1.450(3) .
O1B C8B 1.427(3) .
N1B C9B 1.143(4) .
N2B H2B 0.84(4) .
N2B C12B 1.501(3) .
N2B C13B 1.485(3) .
N2B C14B 1.491(4) .
C1B C2B 1.513(4) .
C1B C10B 1.535(4) .
C1B C15B 1.526(4) .
C2B C3B 1.390(4) .
C2B C7B 1.383(4) .
C3B H3B 0.9500 .
C3B C4B 1.385(4) .
C4B H4B 0.9500 .
C4B C5B 1.399(4) .
C5B C6B 1.400(4) .
C5B C9B 1.444(4) .
C6B H6B 0.9500 .
C6B C7B 1.382(4) .
C7B C8B 1.501(4) .
C8B H8BA 0.9900 .
C8B H8BB 0.9900 .
C10B H10C 0.9900 .
C10B H10D 0.9900 .
C10B C11B 1.521(4) .
C11B H11C 0.9900 .
C11B H11D 0.9900 .
C11B C12B 1.517(4) .
C12B H12C 0.9900 .
C12B H12D 0.9900 .
C13B H13D 0.9800 .
C13B H13E 0.9800 .
C13B H13F 0.9800 .
C14B H14D 0.9800 .
C14B H14E 0.9800 .
C14B H14F 0.9800 .
C15B C16B 1.399(4) .
C15B C20B 1.396(4) .
C16B H16B 0.9500 .
C16B C17B 1.387(5) .
C17B H17B 0.9500 .
C17B C18B 1.360(5) .
C18B C19B 1.362(5) .
C19B H19B 0.9500 .
C19B C20B 1.389(4) .
C20B H20B 0.9500 .

loop_
_geom_hbond_atom_site_label_D
_geom_hbond_atom_site_label_H
_geom_hbond_atom_site_label_A
_geom_hbond_distance_DH
_geom_hbond_distance_HA
_geom_hbond_distance_DA
_geom_hbond_angle_DHA
_geom_hbond_site_symmetry_A
_geom_hbond_publ_flag
C10A H10A F1B 0.99 2.63 3.444(3) 140.0 4_575 yes
C12A H12A Br1A 0.99 2.98 3.923(3) 159.6 4_575 yes
C12A H12B Br1B 0.99 2.97 3.794(3) 141.5 . yes
C13A H13A Br1B 0.98 2.90 3.810(4) 155.2 4_576 yes
C14A H14A O1A 0.98 2.53 3.147(4) 120.6 4_575 yes
C14A H14C Br1A 0.98 3.05 3.949(3) 153.8 4_575 yes
C11B H11C Br1B 0.99 3.04 3.834(3) 138.4 . yes
C14B H14D Br1A 0.98 3.10 4.043(3) 161.0 1_654 yes
C14B H14E Br1B 0.98 2.88 3.837(3) 165.7 4_575 yes
C14B H14F Br1A 0.98 2.84 3.766(3) 157.9 4_675 yes

loop_
_geom_torsion_atom_site_label_1
_geom_torsion_atom_site_label_2
_geom_torsion_atom_site_label_3
_geom_torsion_atom_site_label_4
_geom_torsion
_geom_torsion_site_symmetry_1
_geom_torsion_site_symmetry_2
_geom_torsion_site_symmetry_3
_geom_torsion_site_symmetry_4
F1A C18A C19A C20A 179.3(2) . . . .
O1A C1A C2A C3A 166.6(3) . . . .
O1A C1A C2A C7A -15.8(3) . . . .
O1A C1A C10A C11A -55.2(3) . . . .
O1A C1A C15A C16A -44.2(3) . . . .
O1A C1A C15A C20A 137.3(2) . . . .
C1A O1A C8A C7A -20.3(3) . . . .
C1A C2A C3A C4A 176.4(3) . . . .
C1A C2A C7A C6A -176.0(2) . . . .
C1A C2A C7A C8A 4.0(3) . . . .
C1A C10A C11A C12A -159.2(3) . . . .
C1A C15A C16A C17A -179.6(2) . . . .
C1A C15A C20A C19A 179.3(2) . . . .
C2A C1A C10A C11A -166.5(2) . . . .
C2A C1A C15A C16A 68.2(3) . . . .
C2A C1A C15A C20A -110.3(3) . . . .
C2A C3A C4A C5A -0.1(4) . . . .
C2A C7A C8A O1A 9.6(3) . . . .
C3A C2A C7A C6A 1.8(4) . . . .
C3A C2A C7A C8A -178.2(3) . . . .
C3A C4A C5A C6A 0.3(4) . . . .
C3A C4A C5A C9A 179.7(3) . . . .
C4A C5A C6A C7A 0.6(4) . . . .
C5A C6A C7A C2A -1.6(4) . . . .
C5A C6A C7A C8A 178.4(3) . . . .
C6A C7A C8A O1A -170.4(3) . . . .
C7A C2A C3A C4A -0.9(4) . . . .
C8A O1A C1A C2A 22.2(3) . . . .
C8A O1A C1A C10A -93.4(2) . . . .
C8A O1A C1A C15A 141.7(2) . . . .
C9A C5A C6A C7A -178.9(2) . . . .
C10A C1A C2A C3A -77.5(3) . . . .
C10A C1A C2A C7A 100.1(3) . . . .
C10A C1A C15A C16A -166.1(2) . . . .
C10A C1A C15A C20A 15.4(4) . . . .
C10A C11A C12A N2A -165.2(2) . . . .
C13A N2A C12A C11A 87.3(3) . . . .
C14A N2A C12A C11A -148.4(3) . . . .
C15A C1A C2A C3A 51.0(4) . . . .
C15A C1A C2A C7A -131.4(2) . . . .
C15A C1A C10A C11A 65.7(3) . . . .
C15A C16A C17A C18A 0.7(4) . . . .
C16A C15A C20A C19A 0.8(4) . . . .
C16A C17A C18A F1A -179.6(2) . . . .
C16A C17A C18A C19A -0.2(4) . . . .
C17A C18A C19A C20A 0.0(4) . . . .
C18A C19A C20A C15A -0.3(4) . . . .
C20A C15A C16A C17A -1.0(4) . . . .
F1B C18B C19B C20B -179.3(3) . . . .
O1B C1B C2B C3B -173.4(3) . . . .
O1B C1B C2B C7B 6.5(3) . . . .
O1B C1B C10B C11B -57.6(3) . . . .
O1B C1B C15B C16B -22.2(3) . . . .
O1B C1B C15B C20B 162.1(2) . . . .
C1B O1B C8B C7B 10.3(3) . . . .
C1B C2B C3B C4B 177.6(3) . . . .
C1B C2B C7B C6B -178.6(3) . . . .
C1B C2B C7B C8B -0.6(3) . . . .
C1B C10B C11B C12B 177.7(2) . . . .
C1B C15B C16B C17B -176.2(3) . . . .
C1B C15B C20B C19B 177.4(3) . . . .
C2B C1B C10B C11B -169.9(2) . . . .
C2B C1B C15B C16B 91.3(3) . . . .
C2B C1B C15B C20B -84.4(3) . . . .
C2B C3B C4B C5B 1.8(4) . . . .
C2B C7B C8B O1B -5.8(3) . . . .
C3B C2B C7B C6B 1.4(4) . . . .
C3B C2B C7B C8B 179.4(3) . . . .
C3B C4B C5B C6B -0.3(5) . . . .
C3B C4B C5B C9B -178.5(3) . . . .
C4B C5B C6B C7B -0.6(5) . . . .
C5B C6B C7B C2B 0.1(4) . . . .
C5B C6B C7B C8B -177.4(3) . . . .
C6B C7B C8B O1B 172.0(3) . . . .
C7B C2B C3B C4B -2.3(4) . . . .
C8B O1B C1B C2B -10.6(3) . . . .
C8B O1B C1B C10B -127.8(2) . . . .
C8B O1B C1B C15B 107.9(3) . . . .
C9B C5B C6B C7B 177.5(3) . . . .
C10B C1B C2B C3B -58.2(4) . . . .
C10B C1B C2B C7B 121.8(3) . . . .
C10B C1B C15B C16B -143.0(3) . . . .
C10B C1B C15B C20B 41.2(4) . . . .
C10B C11B C12B N2B 170.3(2) . . . .
C13B N2B C12B C11B 61.6(3) . . . .
C14B N2B C12B C11B -173.7(2) . . . .
C15B C1B C2B C3B 69.1(4) . . . .
C15B C1B C2B C7B -110.9(3) . . . .
C15B C1B C10B C11B 64.2(3) . . . .
C15B C16B C17B C18B -0.8(5) . . . .
C16B C15B C20B C19B 1.6(4) . . . .
C16B C17B C18B F1B -179.5(3) . . . .
C16B C17B C18B C19B 0.7(5) . . . .
C17B C18B C19B C20B 0.5(5) . . . .
C18B C19B C20B C15B -1.7(5) . . . .
C20B C15B C16B C17B -0.3(5) . . . .

_cod_database_fobs_code 3500139
